data_7239403
loop_
_publ_author_name
'Soria, Lorena'
'Ovejero, Paloma'
'Cano, Mercedes'
'Heras, Jos\'e Vicente'
'Torres, M. Rosario'
'Claramunt, Rosa'
'Cornago, Pilar'

_publ_section_title
;
 Coordination behaviour of new dipyridylpyrazole ligands towards ZnCl2and
 PdCl2fragments. Crystalline structural characterization and multinuclear
 NMR studies as evidence of linkage and conformational isomers
;
_journal_issue 18
_journal_name_full 'RSC Adv.'
_journal_page_first 9383
_journal_paper_doi 10.1039/C3RA45821K
_journal_volume 4
_journal_year 2014
_chemical_formula_sum 'C20 H18 N4 O2'
_chemical_formula_weight 346.38
_space_group_IT_number 14
_space_group_name_Hall '-P 2yn'
_space_group_name_H-M_alt 'P 1 21/n 1'
_symmetry_cell_setting monoclinic
_symmetry_space_group_name_H-M 'P 1 21/n 1'
_atom_sites_solution_hydrogens geom
_atom_sites_solution_primary direct
_atom_sites_solution_secondary difmap
_audit_creation_method SHELXL-97
_cell_angle_alpha 90.00
_cell_angle_beta 98.971(2)
_cell_angle_gamma 90.00
_cell_formula_units_Z 4
_cell_length_a 6.0659(7)
_cell_length_b 15.2611(19)
_cell_length_c 19.086(2)
_cell_measurement_reflns_used 1044
_cell_measurement_temperature 293(2)
_cell_measurement_theta_max 17.53
_cell_measurement_theta_min 2.54
_cell_volume 1745.2(3)
_computing_cell_refinement 'Bruker SMART'
_computing_data_collection 'Bruker SMART'
_computing_data_reduction 'Bruker SAINT'
_computing_molecular_graphics 'Bruker SHELXTL'
_computing_publication_material 'Bruker SHELXTL'
_computing_structure_refinement 'SHELXL-97 (Sheldrick, 1997)'
_computing_structure_solution 'SHELXS-97 (Sheldrick, 1990)'
_diffrn_ambient_temperature 293(2)
_diffrn_measured_fraction_theta_full 0.989
_diffrn_measured_fraction_theta_max 0.989
_diffrn_measurement_device_type 'CCD area detector'
_diffrn_measurement_method 'phi and omega scans'
_diffrn_radiation_monochromator graphite
_diffrn_radiation_source 'fine-focus sealed tube'
_diffrn_radiation_type MoK\a
_diffrn_radiation_wavelength 0.71073
_diffrn_reflns_av_R_equivalents 0.1215
_diffrn_reflns_av_sigmaI/netI 0.1640
_diffrn_reflns_limit_h_max 6
_diffrn_reflns_limit_h_min -7
_diffrn_reflns_limit_k_max 18
_diffrn_reflns_limit_k_min -18
_diffrn_reflns_limit_l_max 21
_diffrn_reflns_limit_l_min -21
_diffrn_reflns_number 13202
_diffrn_reflns_theta_full 25.00
_diffrn_reflns_theta_max 25.00
_diffrn_reflns_theta_min 1.72
_exptl_absorpt_coefficient_mu 0.088
_exptl_absorpt_correction_type none
_exptl_crystal_colour colorless
_exptl_crystal_density_diffrn 1.318
_exptl_crystal_density_method 'not measured'
_exptl_crystal_description prismatic
_exptl_crystal_F_000 728
_exptl_crystal_size_max 0.16
_exptl_crystal_size_mid 0.14
_exptl_crystal_size_min 0.09
_refine_diff_density_max 0.290
_refine_diff_density_min -0.246
_refine_diff_density_rms 0.062
_refine_ls_extinction_coef 0.0072(18)
_refine_ls_extinction_expression Fc^*^=kFc[1+0.001xFc^2^\l^3^/sin(2\q)]^-1/4^
_refine_ls_extinction_method SHELXL
_refine_ls_goodness_of_fit_ref 0.998
_refine_ls_hydrogen_treatment constr
_refine_ls_matrix_type full
_refine_ls_number_parameters 236
_refine_ls_number_reflns 3033
_refine_ls_number_restraints 0
_refine_ls_restrained_S_all 0.998
_refine_ls_R_factor_all 0.1861
_refine_ls_R_factor_gt 0.0674
_refine_ls_shift/su_max 0.001
_refine_ls_shift/su_mean 0.000
_refine_ls_structure_factor_coef Fsqd
_refine_ls_weighting_details 'calc w=1/[\s^2^(Fo^2^)+(0.0643P)^2^+0.0000P] where P=(Fo^2^+2Fc^2^)/3'
_refine_ls_weighting_scheme calc
_refine_ls_wR_factor_gt 0.1569
_refine_ls_wR_factor_ref 0.1876
_reflns_number_gt 1116
_reflns_number_total 3033
_reflns_threshold_expression >2sigma(I)
_cod_data_source_file c3ra45821k.txt
_cod_data_source_block C20H18N4O2
_cod_depositor_comments
;
The following automatic conversions were performed:

data item '_symmetry_cell_setting' value 'Monoclinic' was changed to
'monoclinic' in accordance with the
/home/saulius/struct/COD-crude-data/automatic-downloads/DataCite-retrospective/RSC/depositions/lib/dictionaries/cif_core.dic
dictionary named 'cif_core.dic' version 2.4.2 last updated on
2011-04-26.

Automatic conversion script
Id: cif_fix_values 6909 2019-04-08 15:41:33Z antanas 
;
_cod_original_cell_volume 1745.2(4)
_cod_original_sg_symbol_H-M P2(1)/n
_cod_database_code 7239403

loop_
_symmetry_equiv_pos_as_xyz
'x, y, z'
'-x+1/2, y+1/2, -z+1/2'
'-x, -y, -z'
'x-1/2, -y-1/2, z-1/2'

loop_
_atom_site_label
_atom_site_type_symbol
_atom_site_fract_x
_atom_site_fract_y
_atom_site_fract_z
_atom_site_U_iso_or_equiv
_atom_site_adp_type
_atom_site_occupancy
_atom_site_symmetry_multiplicity
_atom_site_calc_flag
_atom_site_refinement_flags
O2 O 0.4663(6) 0.3554(2) 0.4193(2) 0.0747(13) Uani 1 1 d .
H2B H 0.4628 0.3498 0.3691 0.129 Uiso 1 1 d .
H2A H 0.3187 0.3229 0.4331 0.126 Uiso 1 1 d .
O1 O -0.6964(6) 0.1628(2) 0.73425(18) 0.0556(11) Uani 1 1 d .
C3 C 0.0501(8) 0.1481(3) 0.4383(3) 0.0358(12) Uani 1 1 d .
C4 C -0.1092(8) 0.1162(3) 0.4768(2) 0.0416(14) Uani 1 1 d .
H4 H -0.1811 0.0623 0.4711 0.050 Uiso 1 1 calc R
C5 C -0.1390(8) 0.1801(3) 0.5248(2) 0.0351(12) Uani 1 1 d .
C6 C 0.0286(9) 0.3326(3) 0.5442(3) 0.0416(13) Uani 1 1 d .
C7 C 0.2380(9) 0.3581(4) 0.5758(3) 0.0549(16) Uani 1 1 d .
H7 H 0.3629 0.3228 0.5758 0.066 Uiso 1 1 calc R
C8 C 0.2509(11) 0.4416(4) 0.6082(3) 0.0679(19) Uani 1 1 d .
H8 H 0.3862 0.4625 0.6319 0.081 Uiso 1 1 calc R
C9 C 0.0620(14) 0.4909(4) 0.6042(4) 0.080(2) Uani 1 1 d .
H9 H 0.0684 0.5459 0.6252 0.096 Uiso 1 1 calc R
C10 C -0.1360(12) 0.4600(4) 0.5696(3) 0.069(2) Uani 1 1 d .
H10 H -0.2621 0.4953 0.5671 0.083 Uiso 1 1 calc R
C11 C 0.1431(8) 0.1040(3) 0.3799(3) 0.0350(12) Uani 1 1 d .
C12 C 0.3428(8) 0.1273(3) 0.3599(3) 0.0483(15) Uani 1 1 d .
H12 H 0.4295 0.1718 0.3833 0.058 Uiso 1 1 calc R
C13 C 0.4120(9) 0.0825(4) 0.3038(3) 0.0562(16) Uani 1 1 d .
H13 H 0.5482 0.0960 0.2898 0.067 Uiso 1 1 calc R
C14 C 0.2786(10) 0.0183(3) 0.2689(3) 0.0556(16) Uani 1 1 d .
H14 H 0.3194 -0.0108 0.2302 0.067 Uiso 1 1 calc R
C15 C 0.0825(10) -0.0013(4) 0.2934(3) 0.0569(16) Uani 1 1 d .
H15 H -0.0064 -0.0457 0.2707 0.068 Uiso 1 1 calc R
C16 C -0.2772(8) 0.1805(3) 0.5820(3) 0.0355(12) Uani 1 1 d .
C17 C -0.2228(8) 0.2237(3) 0.6452(3) 0.0445(14) Uani 1 1 d .
H17 H -0.0918 0.2563 0.6534 0.053 Uiso 1 1 calc R
C18 C -0.3571(9) 0.2200(3) 0.6969(3) 0.0484(15) Uani 1 1 d .
H18 H -0.3180 0.2508 0.7390 0.058 Uiso 1 1 calc R
C19 C -0.5508(8) 0.1705(3) 0.6862(3) 0.0405(13) Uani 1 1 d .
C20 C -0.6072(8) 0.1250(3) 0.6239(3) 0.0428(14) Uani 1 1 d .
H20 H -0.7361 0.0911 0.6167 0.051 Uiso 1 1 calc R
C21 C -0.4733(8) 0.1296(3) 0.5726(3) 0.0388(13) Uani 1 1 d .
H21 H -0.5126 0.0986 0.5306 0.047 Uiso 1 1 calc R
C22 C -0.6628(10) 0.2162(4) 0.7962(3) 0.0671(18) Uani 1 1 d .
H22A H -0.5154 0.2065 0.8216 0.101 Uiso 1 1 calc R
H22B H -0.7710 0.2013 0.8259 0.101 Uiso 1 1 calc R
H22C H -0.6794 0.2767 0.7827 0.101 Uiso 1 1 calc R
N1 N 0.0037(6) 0.2473(2) 0.5128(2) 0.0358(11) Uani 1 1 d .
N2 N 0.1230(7) 0.2280(3) 0.4603(2) 0.0411(11) Uani 1 1 d .
N1' N -0.1563(7) 0.3804(3) 0.5388(2) 0.0505(12) Uani 1 1 d .
N1'' N 0.0112(7) 0.0401(3) 0.3485(2) 0.0480(12) Uani 1 1 d .

loop_
_atom_site_aniso_label
_atom_site_aniso_U_11
_atom_site_aniso_U_22
_atom_site_aniso_U_33
_atom_site_aniso_U_23
_atom_site_aniso_U_13
_atom_site_aniso_U_12
O2 0.079(3) 0.069(3) 0.083(3) 0.005(2) 0.034(2) -0.005(2)
O1 0.062(3) 0.061(3) 0.048(2) -0.014(2) 0.021(2) -0.019(2)
C3 0.037(3) 0.029(3) 0.042(3) 0.002(2) 0.007(3) -0.002(2)
C4 0.041(3) 0.043(3) 0.042(3) -0.003(3) 0.009(3) 0.000(3)
C5 0.035(3) 0.032(3) 0.040(3) 0.000(2) 0.012(3) -0.006(2)
C6 0.037(3) 0.039(3) 0.051(4) 0.004(3) 0.014(3) -0.006(3)
C7 0.057(4) 0.054(4) 0.054(4) -0.006(3) 0.011(3) -0.010(3)
C8 0.070(5) 0.068(5) 0.070(5) -0.017(4) 0.025(4) -0.029(4)
C9 0.108(6) 0.055(4) 0.089(5) -0.023(4) 0.056(5) -0.034(4)
C10 0.095(6) 0.033(4) 0.091(5) 0.005(3) 0.049(5) 0.008(4)
C11 0.030(3) 0.035(3) 0.038(3) 0.004(2) 0.001(3) 0.000(2)
C12 0.039(3) 0.041(3) 0.065(4) -0.003(3) 0.010(3) -0.002(3)
C13 0.044(4) 0.059(4) 0.070(4) -0.005(3) 0.023(3) 0.012(3)
C14 0.072(5) 0.042(3) 0.055(4) 0.004(3) 0.018(4) 0.010(3)
C15 0.062(4) 0.054(4) 0.056(4) -0.015(3) 0.014(4) -0.011(3)
C16 0.032(3) 0.033(3) 0.041(3) 0.002(2) 0.003(3) 0.000(2)
C17 0.040(3) 0.048(3) 0.044(4) -0.005(3) 0.003(3) -0.011(3)
C18 0.054(4) 0.047(3) 0.045(4) -0.007(3) 0.009(3) -0.013(3)
C19 0.038(3) 0.043(3) 0.043(4) -0.003(3) 0.013(3) -0.001(3)
C20 0.035(3) 0.044(3) 0.049(3) -0.004(3) 0.003(3) -0.011(2)
C21 0.040(3) 0.035(3) 0.042(3) -0.003(2) 0.006(3) -0.006(2)
C22 0.090(5) 0.057(4) 0.058(4) -0.013(3) 0.023(4) -0.009(3)
N1 0.039(3) 0.030(2) 0.038(3) -0.006(2) 0.008(2) -0.0044(19)
N2 0.043(3) 0.040(3) 0.041(3) 0.000(2) 0.007(2) 0.003(2)
N1' 0.053(3) 0.039(3) 0.064(3) 0.008(2) 0.021(3) -0.001(2)
N1'' 0.043(3) 0.051(3) 0.050(3) -0.011(2) 0.010(2) -0.008(2)

loop_
_atom_type_symbol
_atom_type_description
_atom_type_scat_dispersion_real
_atom_type_scat_dispersion_imag
_atom_type_scat_source
C C 0.0033 0.0016 'International Tables Vol C Tables 4.2.6.8 and 6.1.1.4'
H H 0.0000 0.0000 'International Tables Vol C Tables 4.2.6.8 and 6.1.1.4'
N N 0.0061 0.0033 'International Tables Vol C Tables 4.2.6.8 and 6.1.1.4'
O O 0.0106 0.0060 'International Tables Vol C Tables 4.2.6.8 and 6.1.1.4'

loop_
_geom_angle_atom_site_label_1
_geom_angle_atom_site_label_2
_geom_angle_atom_site_label_3
_geom_angle
H2B O2 H2A 108.0
C19 O1 C22 118.8(4)
N2 C3 C4 112.0(4)
N2 C3 C11 120.1(4)
C4 C3 C11 127.9(4)
C5 C4 C3 106.2(4)
C5 C4 H4 126.9
C3 C4 H4 126.9
C4 C5 N1 105.5(4)
C4 C5 C16 130.3(4)
N1 C5 C16 124.1(4)
N1' C6 C7 126.1(5)
N1' C6 N1 115.8(5)
C7 C6 N1 118.1(5)
C6 C7 C8 115.6(5)
C6 C7 H7 122.2
C8 C7 H7 122.2
C9 C8 C7 119.0(6)
C9 C8 H8 120.5
C7 C8 H8 120.5
C10 C9 C8 120.5(6)
C10 C9 H9 119.8
C8 C9 H9 119.8
N1' C10 C9 122.5(6)
N1' C10 H10 118.8
C9 C10 H10 118.8
N1'' C11 C12 123.6(5)
N1'' C11 C3 113.2(4)
C12 C11 C3 123.1(5)
C11 C12 C13 118.3(5)
C11 C12 H12 120.9
C13 C12 H12 120.9
C14 C13 C12 119.8(5)
C14 C13 H13 120.1
C12 C13 H13 120.1
C13 C14 C15 117.8(5)
C13 C14 H14 121.1
C15 C14 H14 121.1
N1'' C15 C14 124.0(5)
N1'' C15 H15 118.0
C14 C15 H15 118.0
C17 C16 C21 117.4(5)
C17 C16 C5 124.5(4)
C21 C16 C5 118.0(4)
C16 C17 C18 121.6(5)
C16 C17 H17 119.2
C18 C17 H17 119.2
C17 C18 C19 120.0(5)
C17 C18 H18 120.0
C19 C18 H18 120.0
O1 C19 C20 115.8(4)
O1 C19 C18 124.5(5)
C20 C19 C18 119.7(5)
C21 C20 C19 119.9(5)
C21 C20 H20 120.1
C19 C20 H20 120.1
C20 C21 C16 121.4(5)
C20 C21 H21 119.3
C16 C21 H21 119.3
O1 C22 H22A 109.5
O1 C22 H22B 109.5
H22A C22 H22B 109.5
O1 C22 H22C 109.5
H22A C22 H22C 109.5
H22B C22 H22C 109.5
N2 N1 C5 112.4(4)
N2 N1 C6 118.2(4)
C5 N1 C6 129.3(4)
C3 N2 N1 103.9(4)
C6 N1' C10 116.3(5)
C11 N1'' C15 116.5(5)

loop_
_geom_bond_atom_site_label_1
_geom_bond_atom_site_label_2
_geom_bond_distance
O2 H2B 0.9597
O2 H2A 1.0908
O1 C19 1.374(5)
O1 C22 1.424(5)
C3 N2 1.342(5)
C3 C4 1.390(6)
C3 C11 1.486(6)
C4 C5 1.370(6)
C4 H4 0.9300
C5 N1 1.383(5)
C5 C16 1.477(6)
C6 N1' 1.328(6)
C6 C7 1.375(6)
C6 N1 1.431(6)
C7 C8 1.413(7)
C7 H7 0.9300
C8 C9 1.363(8)
C8 H8 0.9300
C9 C10 1.361(8)
C9 H9 0.9300
C10 N1' 1.347(6)
C10 H10 0.9300
C11 N1'' 1.342(6)
C11 C12 1.372(6)
C12 C13 1.389(6)
C12 H12 0.9300
C13 C14 1.374(7)
C13 H13 0.9300
C14 C15 1.377(7)
C14 H14 0.9300
C15 N1'' 1.355(6)
C15 H15 0.9300
C16 C17 1.368(6)
C16 C21 1.408(6)
C17 C18 1.375(6)
C17 H17 0.9300
C18 C19 1.385(6)
C18 H18 0.9300
C19 C20 1.372(6)
C20 C21 1.369(6)
C20 H20 0.9300
C21 H21 0.9300
C22 H22A 0.9600
C22 H22B 0.9600
C22 H22C 0.9600
N1 N2 1.356(5)

loop_
_geom_hbond_atom_site_label_D
_geom_hbond_atom_site_label_H
_geom_hbond_atom_site_label_A
_geom_hbond_distance_DH
_geom_hbond_distance_HA
_geom_hbond_distance_DA
_geom_hbond_angle_DHA
O2 H2A N2 1.09 1.99 3.039(5) 159.8

loop_
_geom_torsion_atom_site_label_1
_geom_torsion_atom_site_label_2
_geom_torsion_atom_site_label_3
_geom_torsion_atom_site_label_4
_geom_torsion
N2 C3 C4 C5 0.8(5)
C11 C3 C4 C5 179.6(5)
C3 C4 C5 N1 0.0(5)
C3 C4 C5 C16 -176.0(5)
N1' C6 C7 C8 3.4(8)
N1 C6 C7 C8 -177.7(4)
C6 C7 C8 C9 -2.0(8)
C7 C8 C9 C10 0.1(10)
C8 C9 C10 N1' 0.8(10)
N2 C3 C11 N1'' -159.9(4)
C4 C3 C11 N1'' 21.3(7)
N2 C3 C11 C12 19.3(7)
C4 C3 C11 C12 -159.4(5)
N1'' C11 C12 C13 0.3(7)
C3 C11 C12 C13 -178.9(4)
C11 C12 C13 C14 1.6(8)
C12 C13 C14 C15 -2.4(8)
C13 C14 C15 N1'' 1.5(8)
C4 C5 C16 C17 147.0(5)
N1 C5 C16 C17 -28.3(7)
C4 C5 C16 C21 -29.7(7)
N1 C5 C16 C21 154.9(4)
C21 C16 C17 C18 -2.0(7)
C5 C16 C17 C18 -178.7(5)
C16 C17 C18 C19 1.2(8)
C22 O1 C19 C20 -172.6(4)
C22 O1 C19 C18 7.3(7)
C17 C18 C19 O1 -179.7(5)
C17 C18 C19 C20 0.2(8)
O1 C19 C20 C21 179.2(4)
C18 C19 C20 C21 -0.7(7)
C19 C20 C21 C16 -0.1(7)
C17 C16 C21 C20 1.4(7)
C5 C16 C21 C20 178.4(4)
C4 C5 N1 N2 -0.7(5)
C16 C5 N1 N2 175.6(4)
C4 C5 N1 C6 174.8(4)
C16 C5 N1 C6 -8.9(8)
N1' C6 N1 N2 120.0(5)
C7 C6 N1 N2 -59.0(6)
N1' C6 N1 C5 -55.2(7)
C7 C6 N1 C5 125.7(5)
C4 C3 N2 N1 -1.2(5)
C11 C3 N2 N1 179.9(4)
C5 N1 N2 C3 1.2(5)
C6 N1 N2 C3 -174.9(4)
C7 C6 N1' C10 -2.6(8)
N1 C6 N1' C10 178.5(4)
C9 C10 N1' C6 0.3(8)
C12 C11 N1'' C15 -1.1(7)
C3 C11 N1'' C15 178.1(4)
C14 C15 N1'' C11 0.2(8)
